data_1508184
loop_
_publ_author_name
'Arnold, Polly L.'
'Jones, Guy M.'
'Odoh, Samuel O.'
'Schreckenbach, Georg'
'Magnani, Nicola'
'Love, Jason B.'

_publ_section_title
;
 Strongly coupled binuclear uranium-oxo complexes from uranyl oxo
 rearrangement and reductive silylation.
;
_journal_issue 3
_journal_name_full 'Nature chemistry'
_journal_page_first 221
_journal_page_last 227
_journal_paper_doi 10.1038/nchem.1270
_journal_volume 4
_journal_year 2012
_chemical_formula_sum 'C69 H82 N8 O4 Si2 U2'
_chemical_formula_weight 1619.67
_chemical_name_systematic
;
 ?
;
_space_group_IT_number 14
_symmetry_cell_setting monoclinic
_symmetry_space_group_name_Hall '-P 2ybc'
_symmetry_space_group_name_H-M 'P 1 21/c 1'
_atom_sites_solution_hydrogens geom
_atom_sites_solution_primary direct
_atom_sites_solution_secondary difmap
_audit_creation_method SHELXL-97
_cell_angle_alpha 90.00
_cell_angle_beta 101.144(9)
_cell_angle_gamma 90.00
_cell_formula_units_Z 4
_cell_length_a 16.2362(15)
_cell_length_b 18.1288(15)
_cell_length_c 26.4879(19)
_cell_measurement_reflns_used 10410
_cell_measurement_temperature 173(2)
_cell_measurement_theta_max 27.4247
_cell_measurement_theta_min 3.0258
_cell_volume 7649.5(11)
_computing_cell_refinement
;
CrysAlisPro, Agilent Technologies,
Version 1.171.34.49 (release 20-01-2011 CrysAlis171 .NET)
(compiled Jan 20 2011,15:58:25)
;
_computing_data_collection
;
CrysAlisPro, Agilent Technologies,
Version 1.171.34.49 (release 20-01-2011 CrysAlis171 .NET)
(compiled Jan 20 2011,15:58:25)
;
_computing_data_reduction
;
CrysAlisPro, Agilent Technologies,
Version 1.171.34.49 (release 20-01-2011 CrysAlis171 .NET)
(compiled Jan 20 2011,15:58:25)
;
_computing_molecular_graphics ORTEP
_computing_structure_refinement 'SHELXL-97 (Sheldrick, 2008)'
_computing_structure_solution SIR-92
_diffrn_ambient_temperature 173(2)
_diffrn_detector_area_resol_mean 16.1042
_diffrn_measured_fraction_theta_full 0.998
_diffrn_measured_fraction_theta_max 0.998
_diffrn_measurement_device_type 'Xcalibur, Eos'
_diffrn_radiation_monochromator graphite
_diffrn_radiation_source 'Enhance (Mo) X-ray Source'
_diffrn_radiation_type 'Mo K\a'
_diffrn_radiation_wavelength 0.7107
_diffrn_reflns_av_R_equivalents 0.0727
_diffrn_reflns_av_sigmaI/netI 0.0526
_diffrn_reflns_limit_h_max 21
_diffrn_reflns_limit_h_min -21
_diffrn_reflns_limit_k_max 23
_diffrn_reflns_limit_k_min -23
_diffrn_reflns_limit_l_max 34
_diffrn_reflns_limit_l_min -33
_diffrn_reflns_number 90284
_diffrn_reflns_theta_full 27.48
_diffrn_reflns_theta_max 27.48
_diffrn_reflns_theta_min 3.03
_exptl_absorpt_coefficient_mu 4.306
_exptl_absorpt_correction_T_max 0.995
_exptl_absorpt_correction_T_min 0.988
_exptl_absorpt_correction_type analytical
_exptl_crystal_colour block
_exptl_crystal_density_diffrn 1.406
_exptl_crystal_density_method 'not measured'
_exptl_crystal_description prism
_exptl_crystal_F_000 3184
_exptl_crystal_size_max 0.4329
_exptl_crystal_size_mid 0.1781
_exptl_crystal_size_min 0.1564
_platon_squeeze_details
;
;
_refine_diff_density_max 3.525
_refine_diff_density_min -2.476
_refine_diff_density_rms 0.163
_refine_ls_extinction_method none
_refine_ls_goodness_of_fit_ref 0.784
_refine_ls_hydrogen_treatment riding
_refine_ls_matrix_type full
_refine_ls_number_parameters 778
_refine_ls_number_reflns 17528
_refine_ls_number_restraints 4
_refine_ls_restrained_S_all 0.784
_refine_ls_R_factor_all 0.0631
_refine_ls_R_factor_gt 0.0453
_refine_ls_shift/su_max 0.004
_refine_ls_shift/su_mean 0.000
_refine_ls_structure_factor_coef Fsqd
_refine_ls_weighting_details 'calc w=1/[\s^2^(Fo^2^)+(0.0707P)^2^+85.2783P] where P=(Fo^2^+2Fc^2^)/3'
_refine_ls_weighting_scheme calc
_refine_ls_wR_factor_gt 0.1136
_refine_ls_wR_factor_ref 0.1285
_reflns_number_gt 12982
_reflns_number_total 17528
_reflns_threshold_expression >2\s(I)
_cod_data_source_file nchem.1270-s3.cif
_cod_data_source_block p10048_bisSiMe3_CCDC837887
_cod_depositor_comments
;
The following automatic conversions were performed:

'_symmetry_cell_setting' value 'Monoclinic' changed to 'monoclinic'
according to /home/saulius/struct/CIF-dictionaries/cif_core.dic
dictionary named 'cif_core.dic' version 2.4.1 from 2010-06-29.

Automatic conversion script
Id: cif_fix_values 1891 2012-01-12 08:04:46Z andrius 
;
_cod_original_sg_symbol_H-M p21/c
_cod_database_code 1508184

loop_
_symmetry_equiv_pos_as_xyz
'x, y, z'
'-x, y+1/2, -z+1/2'
'-x, -y, -z'
'x, -y-1/2, z-1/2'

loop_
_atom_site_label
_atom_site_type_symbol
_atom_site_fract_x
_atom_site_fract_y
_atom_site_fract_z
_atom_site_U_iso_or_equiv
_atom_site_adp_type
_atom_site_occupancy
_atom_site_symmetry_multiplicity
_atom_site_calc_flag
_atom_site_refinement_flags
_atom_site_disorder_assembly
_atom_site_disorder_group
C1 C 0.5133(4) 0.2509(3) 0.2316(2) 0.0288(12) Uani 1 1 d . . .
H1 H 0.5264 0.3015 0.2282 0.035 Uiso 1 1 calc R . .
C2 C 0.5366(4) 0.2154(3) 0.2797(2) 0.0295(12) Uani 1 1 d . . .
C3 C 0.5722(4) 0.2443(4) 0.3279(3) 0.0388(15) Uani 1 1 d . . .
H3 H 0.5888 0.2940 0.3357 0.047 Uiso 1 1 calc R . .
C4 C 0.5783(4) 0.1850(4) 0.3625(2) 0.0384(15) Uani 1 1 d . . .
H4 H 0.5996 0.1871 0.3985 0.046 Uiso 1 1 calc R . .
C5 C 0.5473(4) 0.1221(4) 0.3344(2) 0.0319(13) Uani 1 1 d . . .
C6 C 0.5368(4) 0.0450(4) 0.3536(2) 0.0340(14) Uani 1 1 d . . .
C7 C 0.5856(5) 0.0375(4) 0.4092(2) 0.0456(17) Uani 1 1 d . . .
H7A H 0.5801 -0.0130 0.4213 0.068 Uiso 1 1 calc R . .
H7B H 0.5628 0.0721 0.4314 0.068 Uiso 1 1 calc R . .
H7C H 0.6450 0.0486 0.4103 0.068 Uiso 1 1 calc R . .
C8 C 0.4421(4) 0.0315(4) 0.3540(3) 0.0439(17) Uani 1 1 d . . .
H8A H 0.4091 0.0391 0.3193 0.066 Uiso 1 1 calc R . .
H8B H 0.4233 0.0661 0.3778 0.066 Uiso 1 1 calc R . .
H8C H 0.4343 -0.0192 0.3650 0.066 Uiso 1 1 calc R . .
C9 C 0.5661(4) -0.0108(3) 0.3190(2) 0.0297(12) Uani 1 1 d . . .
C10 C 0.6206(4) -0.0701(4) 0.3325(2) 0.0335(14) Uani 1 1 d . . .
H10 H 0.6499 -0.0818 0.3662 0.040 Uiso 1 1 calc R . .
C11 C 0.6243(4) -0.1090(4) 0.2876(2) 0.0351(14) Uani 1 1 d . . .
H11 H 0.6569 -0.1516 0.2846 0.042 Uiso 1 1 calc R . .
C12 C 0.5704(4) -0.0727(3) 0.2481(2) 0.0288(12) Uani 1 1 d . . .
C13 C 0.5455(3) -0.0900(3) 0.1955(2) 0.0275(12) Uani 1 1 d . . .
H13 H 0.5691 -0.1316 0.1818 0.033 Uiso 1 1 calc R . .
C14 C 0.4728(3) -0.0666(3) 0.1116(2) 0.0245(11) Uani 1 1 d . . .
C15 C 0.5374(4) -0.0820(3) 0.0856(2) 0.0284(12) Uani 1 1 d . . .
H15 H 0.5935 -0.0818 0.1045 0.034 Uiso 1 1 calc R . .
C16 C 0.5234(4) -0.0978(3) 0.0331(2) 0.0289(12) Uani 1 1 d . . .
C17 C 0.5972(4) -0.1114(4) 0.0072(3) 0.0397(15) Uani 1 1 d . . .
H17A H 0.5981 -0.0737 -0.0192 0.060 Uiso 1 1 calc R . .
H17B H 0.5919 -0.1603 -0.0088 0.060 Uiso 1 1 calc R . .
H17C H 0.6494 -0.1090 0.0329 0.060 Uiso 1 1 calc R . .
C18 C 0.4404(4) -0.0998(3) 0.0056(2) 0.0297(12) Uani 1 1 d . . .
C19 C 0.4215(5) -0.1147(4) -0.0514(3) 0.0421(16) Uani 1 1 d . . .
H19A H 0.4401 -0.1647 -0.0579 0.063 Uiso 1 1 calc R . .
H19B H 0.4512 -0.0788 -0.0690 0.063 Uiso 1 1 calc R . .
H19C H 0.3610 -0.1105 -0.0644 0.063 Uiso 1 1 calc R . .
C20 C 0.3755(4) -0.0841(3) 0.0316(2) 0.0287(12) Uani 1 1 d . . .
H20 H 0.3195 -0.0846 0.0128 0.034 Uiso 1 1 calc R . .
C21 C 0.3893(4) -0.0677(3) 0.0840(2) 0.0258(12) Uani 1 1 d . . .
C22 C 0.2528(4) -0.0909(3) 0.0985(2) 0.0273(12) Uani 1 1 d . . .
H22 H 0.2542 -0.1359 0.0803 0.033 Uiso 1 1 calc R . .
C23 C 0.1787(4) -0.0697(3) 0.1151(2) 0.0293(12) Uani 1 1 d . . .
C24 C 0.1025(4) -0.1071(4) 0.1111(3) 0.0382(15) Uani 1 1 d . . .
H24 H 0.0877 -0.1528 0.0942 0.046 Uiso 1 1 calc R . .
C25 C 0.0527(4) -0.0644(4) 0.1365(3) 0.0367(15) Uani 1 1 d . . .
H25 H -0.0027 -0.0753 0.1408 0.044 Uiso 1 1 calc R . .
C26 C 0.0999(4) -0.0022(3) 0.1547(2) 0.0290(12) Uani 1 1 d . . .
C27 C 0.0766(4) 0.0619(4) 0.1873(2) 0.0327(13) Uani 1 1 d . . .
C28 C -0.0165(4) 0.0557(5) 0.1908(3) 0.0466(18) Uani 1 1 d . . .
H28A H -0.0310 0.0952 0.2127 0.070 Uiso 1 1 calc R . .
H28B H -0.0267 0.0078 0.2056 0.070 Uiso 1 1 calc R . .
H28C H -0.0513 0.0601 0.1563 0.070 Uiso 1 1 calc R . .
C29 C 0.1306(5) 0.0562(4) 0.2415(3) 0.0448(17) Uani 1 1 d . . .
H29A H 0.1901 0.0588 0.2393 0.067 Uiso 1 1 calc R . .
H29B H 0.1194 0.0091 0.2571 0.067 Uiso 1 1 calc R . .
H29C H 0.1169 0.0969 0.2627 0.067 Uiso 1 1 calc R . .
C30 C 0.0942(4) 0.1354(4) 0.1642(2) 0.0311(13) Uani 1 1 d . . .
C31 C 0.0418(4) 0.1971(4) 0.1548(3) 0.0369(15) Uani 1 1 d . . .
H31 H -0.0145 0.2004 0.1597 0.044 Uiso 1 1 calc R . .
C32 C 0.0877(4) 0.2526(4) 0.1369(3) 0.0408(16) Uani 1 1 d . . .
H32 H 0.0689 0.3011 0.1272 0.049 Uiso 1 1 calc R . .
C33 C 0.1675(4) 0.2230(3) 0.1359(2) 0.0305(13) Uani 1 1 d . . .
C34 C 0.2397(4) 0.2557(4) 0.1241(2) 0.0326(13) Uani 1 1 d . . .
H34 H 0.2382 0.3057 0.1131 0.039 Uiso 1 1 calc R . .
C35 C 0.3788(4) 0.2517(3) 0.1115(2) 0.0266(12) Uani 1 1 d . . .
C36 C 0.3685(4) 0.2872(3) 0.0637(2) 0.0324(13) Uani 1 1 d . . .
H36 H 0.3139 0.2892 0.0428 0.039 Uiso 1 1 calc R . .
C37 C 0.4353(4) 0.3198(4) 0.0456(3) 0.0370(14) Uani 1 1 d . . .
C38 C 0.4207(5) 0.3540(5) -0.0073(3) 0.0514(19) Uani 1 1 d . . .
H38A H 0.4350 0.4065 -0.0043 0.077 Uiso 1 1 calc R . .
H38B H 0.3615 0.3484 -0.0237 0.077 Uiso 1 1 calc R . .
H38C H 0.4561 0.3293 -0.0282 0.077 Uiso 1 1 calc R . .
C39 C 0.5906(5) 0.3506(5) 0.0586(3) 0.054(2) Uani 1 1 d . . .
H39A H 0.6405 0.3452 0.0858 0.080 Uiso 1 1 calc R . .
H39B H 0.5809 0.4029 0.0503 0.080 Uiso 1 1 calc R . .
H39C H 0.5990 0.3239 0.0278 0.080 Uiso 1 1 calc R . .
C40 C 0.5155(4) 0.3192(4) 0.0768(3) 0.0366(14) Uani 1 1 d . . .
C41 C 0.5259(4) 0.2853(4) 0.1247(2) 0.0334(14) Uani 1 1 d . . .
H41 H 0.5800 0.2848 0.1461 0.040 Uiso 1 1 calc R . .
C42 C 0.4589(3) 0.2518(3) 0.1425(2) 0.0272(12) Uani 1 1 d . . .
C43 C 0.7367(5) 0.0979(5) 0.2742(3) 0.058(2) Uani 1 1 d . . .
H43A H 0.7188 0.1454 0.2862 0.087 Uiso 1 1 calc R . .
H43B H 0.7979 0.0934 0.2843 0.087 Uiso 1 1 calc R . .
H43C H 0.7099 0.0577 0.2898 0.087 Uiso 1 1 calc R . .
C44 C 0.7438(4) 0.0072(5) 0.1765(4) 0.065(3) Uani 1 1 d . . .
H44A H 0.7219 -0.0359 0.1919 0.097 Uiso 1 1 calc R . .
H44B H 0.8053 0.0063 0.1843 0.097 Uiso 1 1 calc R . .
H44C H 0.7242 0.0063 0.1391 0.097 Uiso 1 1 calc R . .
C45 C 0.7418(5) 0.1748(5) 0.1724(3) 0.0480(18) Uani 1 1 d . . .
H45A H 0.7209 0.1725 0.1351 0.072 Uiso 1 1 calc R . .
H45B H 0.8033 0.1761 0.1793 0.072 Uiso 1 1 calc R . .
H45C H 0.7204 0.2194 0.1863 0.072 Uiso 1 1 calc R . .
C46 C 0.0494(4) 0.0857(4) 0.0299(3) 0.0391(15) Uani 1 1 d . . .
H46A H 0.0477 0.0372 0.0460 0.059 Uiso 1 1 calc R . .
H46B H 0.0020 0.0904 0.0010 0.059 Uiso 1 1 calc R . .
H46C H 0.0458 0.1244 0.0553 0.059 Uiso 1 1 calc R . .
C47 C 0.1545(5) 0.1887(5) -0.0231(3) 0.052(2) Uani 1 1 d . . .
H47A H 0.1445 0.2267 0.0014 0.078 Uiso 1 1 calc R . .
H47B H 0.1115 0.1923 -0.0545 0.078 Uiso 1 1 calc R . .
H47C H 0.2101 0.1960 -0.0315 0.078 Uiso 1 1 calc R . .
C48 C 0.1621(5) 0.0204(5) -0.0393(3) 0.054(2) Uani 1 1 d . . .
H48A H 0.2151 0.0270 -0.0512 0.082 Uiso 1 1 calc R . .
H48B H 0.1153 0.0220 -0.0689 0.082 Uiso 1 1 calc R . .
H48C H 0.1623 -0.0273 -0.0219 0.082 Uiso 1 1 calc R . .
C49A C 0.1258(18) 0.3413(16) 0.2712(14) 0.104(12) Uani 0.49(4) 1 d PD A 1
H49A H 0.1100 0.3244 0.2355 0.156 Uiso 0.49(4) 1 calc PR A 1
H49B H 0.1391 0.3940 0.2717 0.156 Uiso 0.49(4) 1 calc PR A 1
H49C H 0.0790 0.3329 0.2890 0.156 Uiso 0.49(4) 1 calc PR A 1
C50A C 0.2027(8) 0.2983(12) 0.2984(9) 0.039(6) Uani 0.49(4) 1 d PGD A 1
C51A C 0.2366(15) 0.3136(10) 0.3496(9) 0.053(7) Uani 0.49(4) 1 d PG A 1
H51A H 0.2108 0.3492 0.3678 0.063 Uiso 0.49(4) 1 calc PR A 1
C52A C 0.3083(16) 0.2769(11) 0.3742(5) 0.044(6) Uani 0.49(4) 1 d PG A 1
H52A H 0.3315 0.2873 0.4092 0.052 Uiso 0.49(4) 1 calc PR A 1
C53A C 0.3462(10) 0.2248(10) 0.3476(9) 0.047(6) Uani 0.49(4) 1 d PG A 1
H53A H 0.3952 0.1997 0.3644 0.057 Uiso 0.49(4) 1 calc PR A 1
C54A C 0.3123(12) 0.2095(11) 0.2964(8) 0.040(5) Uani 0.49(4) 1 d PG A 1
H54A H 0.3381 0.1739 0.2782 0.048 Uiso 0.49(4) 1 calc PR A 1
C55A C 0.2405(13) 0.2463(13) 0.2718(5) 0.045(6) Uani 0.49(4) 1 d PG A 1
H55A H 0.2174 0.2358 0.2368 0.054 Uiso 0.49(4) 1 calc PR A 1
C49B C 0.1198(12) 0.3428(16) 0.313(2) 0.123(16) Uani 0.51(4) 1 d PD A 2
H49D H 0.0842 0.3346 0.2789 0.184 Uiso 0.51(4) 1 calc PR A 2
H49E H 0.1332 0.3954 0.3170 0.184 Uiso 0.51(4) 1 calc PR A 2
H49F H 0.0900 0.3269 0.3397 0.184 Uiso 0.51(4) 1 calc PR A 2
C50B C 0.2003(9) 0.2989(13) 0.3168(11) 0.060(8) Uani 0.51(4) 1 d PGD A 2
C51B C 0.2611(15) 0.3022(12) 0.3616(7) 0.048(7) Uani 0.51(4) 1 d PG A 2
H51B H 0.2520 0.3316 0.3897 0.057 Uiso 0.51(4) 1 calc PR A 2
C52B C 0.3352(11) 0.2623(12) 0.3653(7) 0.038(5) Uani 0.51(4) 1 d PG A 2
H52B H 0.3767 0.2645 0.3960 0.045 Uiso 0.51(4) 1 calc PR A 2
C53B C 0.3485(8) 0.2192(8) 0.3243(12) 0.044(7) Uani 0.51(4) 1 d PG A 2
H53B H 0.3991 0.1920 0.3268 0.053 Uiso 0.51(4) 1 calc PR A 2
C54B C 0.2877(17) 0.2160(11) 0.2795(8) 0.049(6) Uani 0.51(4) 1 d PG A 2
H54B H 0.2968 0.1865 0.2514 0.058 Uiso 0.51(4) 1 calc PR A 2
C55B C 0.2137(15) 0.2558(14) 0.2758(6) 0.056(7) Uani 0.51(4) 1 d PG A 2
H55B H 0.1721 0.2536 0.2451 0.067 Uiso 0.51(4) 1 calc PR A 2
C63 C 0.1760(13) 0.7777(8) 0.9541(5) 0.148(7) Uani 1 1 d D . .
H63A H 0.2371 0.7827 0.9588 0.222 Uiso 1 1 calc R . .
H63B H 0.1502 0.8268 0.9511 0.222 Uiso 1 1 calc R . .
H63C H 0.1551 0.7495 0.9227 0.222 Uiso 1 1 calc R . .
C64 C 0.1547(5) 0.7397(4) 0.9978(3) 0.098(4) Uani 1 1 d GD . .
C65 C 0.0720(4) 0.7243(5) 1.0010(3) 0.084(3) Uani 1 1 d G . .
H65 H 0.0276 0.7386 0.9738 0.101 Uiso 1 1 calc R . .
C66 C 0.0541(4) 0.6882(5) 1.0439(4) 0.127(6) Uani 1 1 d G . .
H66 H -0.0024 0.6777 1.0460 0.153 Uiso 1 1 calc R . .
C67 C 0.1190(6) 0.6674(5) 1.0836(3) 0.118(5) Uani 1 1 d G . .
H67 H 0.1069 0.6427 1.1129 0.142 Uiso 1 1 calc R . .
C68 C 0.2018(5) 0.6827(5) 1.0804(3) 0.106(5) Uani 1 1 d G . .
H68 H 0.2461 0.6685 1.1076 0.128 Uiso 1 1 calc R . .
C69 C 0.2196(4) 0.7188(4) 1.0375(3) 0.089(4) Uani 1 1 d G . .
H69 H 0.2761 0.7293 1.0354 0.107 Uiso 1 1 calc R . .
N1 N 0.4738(3) 0.2143(3) 0.19155(19) 0.0289(11) Uani 1 1 d . . .
N2 N 0.5208(3) 0.1416(3) 0.28392(19) 0.0295(11) Uani 1 1 d . . .
N3 N 0.5345(3) -0.0116(3) 0.26800(18) 0.0277(10) Uani 1 1 d . . .
N4 N 0.4905(3) -0.0493(3) 0.16550(18) 0.0258(10) Uani 1 1 d . . .
N5 N 0.3095(3) 0.2174(3) 0.12801(18) 0.0273(10) Uani 1 1 d . . .
N6 N 0.1705(3) 0.1503(3) 0.15293(19) 0.0287(11) Uani 1 1 d . . .
N7 N 0.1769(3) -0.0045(3) 0.14234(19) 0.0265(10) Uani 1 1 d . . .
N8 N 0.3202(3) -0.0483(3) 0.10806(19) 0.0275(10) Uani 1 1 d . . .
O1 O 0.6013(3) 0.0907(2) 0.18918(16) 0.0298(9) Uani 1 1 d . . .
O2 O 0.3548(2) 0.0704(2) 0.20584(15) 0.0254(8) Uani 1 1 d . . .
O3 O 0.4139(2) 0.0887(2) 0.12602(14) 0.0209(8) Uani 1 1 d . . .
O4 O 0.2307(3) 0.0908(2) 0.05535(16) 0.0292(9) Uani 1 1 d . . .
Si1 Si 0.70580(10) 0.09269(11) 0.20323(7) 0.0343(4) Uani 1 1 d . . .
Si2 Si 0.14954(11) 0.09565(11) 0.00626(7) 0.0335(4) Uani 1 1 d . . .
U1 U 0.482237(12) 0.077824(11) 0.201409(7) 0.02093(6) Uani 1 1 d . . .
U2 U 0.286942(12) 0.080386(11) 0.130818(8) 0.02129(6) Uani 1 1 d . . .
C99 C 0.6858(12) 0.3971(12) 0.2486(9) 0.075(6) Uiso 0.479(16) 1 d PD B 1
H99A H 0.6653 0.3777 0.2785 0.113 Uiso 0.479(16) 1 calc PR B 1
H99B H 0.6433 0.3889 0.2174 0.113 Uiso 0.479(16) 1 calc PR B 1
H99C H 0.6967 0.4501 0.2532 0.113 Uiso 0.479(16) 1 calc PR B 1
C100 C 0.7959(9) 0.3061(8) 0.2827(5) 0.052(4) Uiso 0.479(16) 1 d PG B 1
H100 H 0.7633 0.2978 0.3084 0.062 Uiso 0.479(16) 1 calc PR B 1
C101 C 0.7689(8) 0.3565(8) 0.2435(6) 0.076(6) Uiso 0.479(16) 1 d PGD B 1
C103 C 0.8166(10) 0.3685(9) 0.2059(5) 0.075(6) Uiso 0.479(16) 1 d PG B 1
H103 H 0.7981 0.4030 0.1791 0.090 Uiso 0.479(16) 1 calc PR B 1
C105 C 0.8912(10) 0.3302(11) 0.2077(6) 0.109(17) Uiso 0.479(16) 1 d PG B 1
H105 H 0.9238 0.3385 0.1820 0.131 Uiso 0.479(16) 1 calc PR B 1
C102 C 0.9182(9) 0.2798(11) 0.2469(7) 0.107(10) Uiso 0.479(16) 1 d PG B 1
H102 H 0.9692 0.2536 0.2481 0.129 Uiso 0.479(16) 1 calc PR B 1
C104 C 0.8705(10) 0.2678(9) 0.2845(6) 0.097(8) Uiso 0.479(16) 1 d PG B 1
H104 H 0.8890 0.2333 0.3113 0.117 Uiso 0.479(16) 1 calc PR B 1
C204 C 0.7519(9) 0.3976(8) 0.1905(6) 0.083(7) Uiso 0.521(16) 1 d PG B 4
H204 H 0.7153 0.4286 0.1674 0.100 Uiso 0.521(16) 1 calc PR B 4
C201 C 0.7302(9) 0.3756(10) 0.2365(7) 0.085(7) Uiso 0.521(16) 1 d PG B 4
H201 H 0.6788 0.3916 0.2448 0.102 Uiso 0.521(16) 1 calc PR B 4
C205 C 0.7839(11) 0.3303(10) 0.2702(5) 0.116(9) Uiso 0.521(16) 1 d PG B 4
H205 H 0.7691 0.3153 0.3017 0.139 Uiso 0.521(16) 1 calc PR B 4
C200 C 0.8592(10) 0.3070(9) 0.2580(6) 0.085(7) Uiso 0.521(16) 1 d PG B 4
C203 C 0.8809(9) 0.3290(10) 0.2120(7) 0.088(12) Uiso 0.521(16) 1 d PG B 4
H203 H 0.9323 0.3130 0.2037 0.106 Uiso 0.521(16) 1 calc PR B 4
C202 C 0.8272(10) 0.3743(10) 0.1783(5) 0.106(9) Uiso 0.521(16) 1 d PG B 4
H202 H 0.8421 0.3894 0.1468 0.127 Uiso 0.521(16) 1 calc PR B 4
C206 C 0.920(2) 0.2494(19) 0.2873(13) 0.138(12) Uiso 0.521(16) 1 d P B 4
H20A H 0.9013 0.2358 0.3191 0.207 Uiso 0.521(16) 1 calc PR B 4
H20B H 0.9764 0.2703 0.2956 0.207 Uiso 0.521(16) 1 calc PR B 4
H20C H 0.9202 0.2055 0.2658 0.207 Uiso 0.521(16) 1 calc PR B 4

loop_
_atom_site_aniso_label
_atom_site_aniso_U_11
_atom_site_aniso_U_22
_atom_site_aniso_U_33
_atom_site_aniso_U_23
_atom_site_aniso_U_13
_atom_site_aniso_U_12
C1 0.026(3) 0.032(3) 0.028(3) -0.003(2) 0.004(2) -0.004(2)
C2 0.029(3) 0.032(3) 0.026(3) -0.007(2) 0.002(2) 0.002(2)
C3 0.039(4) 0.036(4) 0.037(4) -0.006(3) -0.003(3) 0.007(3)
C4 0.041(4) 0.047(4) 0.023(3) -0.006(3) -0.004(3) 0.005(3)
C5 0.025(3) 0.044(4) 0.026(3) -0.005(3) 0.003(2) 0.004(3)
C6 0.038(3) 0.036(3) 0.028(3) 0.000(3) 0.008(3) -0.001(3)
C7 0.064(5) 0.052(4) 0.020(3) -0.001(3) 0.006(3) 0.005(4)
C8 0.049(4) 0.045(4) 0.045(4) -0.002(3) 0.027(3) 0.001(3)
C9 0.034(3) 0.031(3) 0.023(3) 0.001(2) 0.004(2) -0.003(2)
C10 0.039(4) 0.036(3) 0.024(3) 0.006(3) 0.001(3) 0.002(3)
C11 0.037(3) 0.031(3) 0.034(3) 0.007(3) -0.002(3) 0.004(3)
C12 0.033(3) 0.027(3) 0.026(3) 0.001(2) 0.005(2) 0.001(2)
C13 0.022(3) 0.026(3) 0.035(3) -0.001(2) 0.007(2) 0.001(2)
C14 0.022(3) 0.026(3) 0.025(3) 0.001(2) 0.004(2) 0.001(2)
C15 0.028(3) 0.028(3) 0.031(3) -0.004(2) 0.007(2) 0.002(2)
C16 0.036(3) 0.027(3) 0.027(3) -0.004(2) 0.014(3) 0.003(2)
C17 0.042(4) 0.049(4) 0.033(3) -0.007(3) 0.021(3) 0.001(3)
C18 0.035(3) 0.034(3) 0.022(3) -0.005(2) 0.007(2) 0.002(3)
C19 0.051(4) 0.047(4) 0.030(3) -0.008(3) 0.010(3) 0.005(3)
C20 0.028(3) 0.032(3) 0.027(3) -0.010(2) 0.007(2) -0.003(2)
C21 0.028(3) 0.026(3) 0.024(3) -0.003(2) 0.006(2) 0.001(2)
C22 0.024(3) 0.030(3) 0.028(3) 0.002(2) 0.007(2) -0.004(2)
C23 0.030(3) 0.027(3) 0.030(3) -0.001(2) 0.004(2) -0.001(2)
C24 0.030(3) 0.045(4) 0.037(4) -0.001(3) 0.002(3) -0.011(3)
C25 0.025(3) 0.039(4) 0.047(4) 0.004(3) 0.009(3) -0.004(3)
C26 0.023(3) 0.034(3) 0.031(3) 0.006(3) 0.007(2) -0.004(2)
C27 0.024(3) 0.048(4) 0.029(3) 0.003(3) 0.010(2) -0.001(3)
C28 0.031(3) 0.055(4) 0.059(5) -0.002(4) 0.020(3) -0.003(3)
C29 0.053(4) 0.052(4) 0.034(4) 0.007(3) 0.017(3) 0.008(3)
C30 0.026(3) 0.036(3) 0.032(3) -0.006(3) 0.008(2) -0.001(2)
C31 0.028(3) 0.040(4) 0.042(4) -0.007(3) 0.004(3) 0.008(3)
C32 0.039(4) 0.035(4) 0.048(4) -0.002(3) 0.008(3) 0.009(3)
C33 0.025(3) 0.025(3) 0.041(4) -0.003(3) 0.004(3) 0.002(2)
C34 0.032(3) 0.031(3) 0.032(3) -0.006(3) -0.001(3) -0.002(3)
C35 0.032(3) 0.017(3) 0.031(3) -0.007(2) 0.007(2) 0.003(2)
C36 0.038(3) 0.029(3) 0.029(3) -0.004(3) 0.004(3) 0.000(3)
C37 0.047(4) 0.031(3) 0.034(3) 0.000(3) 0.011(3) -0.004(3)
C38 0.063(5) 0.053(5) 0.039(4) 0.010(4) 0.013(4) -0.010(4)
C39 0.059(5) 0.051(5) 0.057(5) 0.001(4) 0.028(4) -0.014(4)
C40 0.040(4) 0.036(3) 0.037(4) 0.000(3) 0.016(3) -0.004(3)
C41 0.030(3) 0.035(3) 0.034(3) -0.007(3) 0.005(3) -0.003(3)
C42 0.023(3) 0.029(3) 0.029(3) 0.001(2) 0.002(2) 0.001(2)
C43 0.031(4) 0.087(6) 0.053(5) 0.010(4) 0.001(3) -0.019(4)
C44 0.023(3) 0.061(5) 0.112(8) -0.019(5) 0.018(4) -0.003(3)
C45 0.041(4) 0.062(5) 0.040(4) -0.001(4) 0.007(3) -0.022(4)
C46 0.029(3) 0.052(4) 0.034(4) 0.001(3) -0.001(3) -0.001(3)
C47 0.045(4) 0.068(5) 0.041(4) 0.017(4) 0.003(3) 0.005(4)
C48 0.040(4) 0.082(6) 0.036(4) -0.021(4) -0.004(3) 0.003(4)
C49A 0.10(2) 0.10(2) 0.10(2) -0.054(18) -0.010(17) 0.020(16)
C50A 0.024(8) 0.043(11) 0.050(14) -0.013(9) 0.006(7) -0.011(7)
C51A 0.10(2) 0.025(8) 0.033(12) -0.006(8) 0.014(13) 0.003(11)
C52A 0.058(16) 0.032(10) 0.044(10) -0.008(7) 0.016(11) 0.015(10)
C53A 0.047(11) 0.056(14) 0.042(13) 0.003(11) 0.015(9) 0.014(10)
C54A 0.030(10) 0.062(11) 0.022(11) -0.015(10) -0.010(8) 0.008(9)
C55A 0.043(14) 0.044(11) 0.046(11) -0.010(8) 0.005(9) 0.006(10)
C49B 0.034(11) 0.11(2) 0.22(5) -0.02(3) 0.023(17) 0.017(11)
C50B 0.060(14) 0.057(13) 0.07(2) -0.020(13) 0.028(13) 0.010(10)
C51B 0.048(12) 0.059(16) 0.042(12) -0.004(11) 0.023(11) 0.003(10)
C52B 0.039(10) 0.026(10) 0.045(12) 0.008(8) 0.000(8) 0.010(8)
C53B 0.027(9) 0.034(8) 0.08(2) 0.000(11) 0.026(12) 0.000(6)
C54B 0.052(15) 0.060(13) 0.033(12) -0.013(11) 0.004(11) -0.005(11)
C55B 0.050(14) 0.063(16) 0.049(12) -0.022(10) -0.002(9) -0.013(11)
C63 0.25(2) 0.095(11) 0.102(11) 0.000(9) 0.048(13) -0.008(12)
C64 0.121(11) 0.066(7) 0.101(10) -0.020(7) 0.002(8) -0.001(7)
C65 0.061(6) 0.090(8) 0.091(8) -0.003(7) -0.013(6) 0.005(6)
C66 0.080(9) 0.119(12) 0.176(17) -0.030(12) 0.009(10) -0.005(9)
C67 0.095(10) 0.109(11) 0.142(14) 0.010(10) 0.003(9) 0.017(8)
C68 0.068(8) 0.104(10) 0.134(12) -0.010(9) -0.015(8) 0.019(7)
C69 0.089(8) 0.074(7) 0.082(8) -0.025(6) -0.037(6) 0.024(6)
N1 0.025(2) 0.034(3) 0.025(3) -0.004(2) 0.001(2) -0.004(2)
N2 0.025(2) 0.038(3) 0.023(2) -0.003(2) 0.000(2) 0.000(2)
N3 0.030(3) 0.028(3) 0.023(2) 0.002(2) -0.001(2) 0.006(2)
N4 0.031(2) 0.024(2) 0.022(2) -0.0041(19) 0.005(2) -0.001(2)
N5 0.022(2) 0.035(3) 0.024(2) -0.004(2) 0.0025(19) -0.004(2)
N6 0.022(2) 0.036(3) 0.029(3) -0.003(2) 0.006(2) -0.001(2)
N7 0.022(2) 0.030(3) 0.028(3) 0.004(2) 0.0052(19) -0.0001(19)
N8 0.026(2) 0.029(3) 0.027(3) 0.001(2) 0.003(2) 0.000(2)
O1 0.026(2) 0.035(2) 0.029(2) -0.0063(18) 0.0075(17) -0.0041(17)
O2 0.0201(18) 0.036(2) 0.0206(19) -0.0032(16) 0.0046(15) -0.0007(16)
O3 0.0189(17) 0.0250(19) 0.0187(18) -0.0040(15) 0.0037(14) -0.0034(14)
O4 0.026(2) 0.035(2) 0.026(2) -0.0016(17) 0.0026(17) -0.0026(17)
Si1 0.0220(8) 0.0446(10) 0.0358(10) -0.0031(8) 0.0043(7) -0.0042(7)
Si2 0.0255(8) 0.0480(10) 0.0253(9) 0.0002(8) 0.0010(7) 0.0001(7)
U1 0.01832(10) 0.02542(11) 0.01867(11) -0.00229(8) 0.00265(8) -0.00025(7)
U2 0.01734(10) 0.02577(11) 0.02054(11) -0.00204(8) 0.00311(8) -0.00088(7)

loop_
_atom_type_symbol
_atom_type_description
_atom_type_scat_dispersion_real
_atom_type_scat_dispersion_imag
_atom_type_scat_source
C C 0.0033 0.0016 'International Tables Vol C Tables 4.2.6.8 and 6.1.1.4'
H H 0.0000 0.0000 'International Tables Vol C Tables 4.2.6.8 and 6.1.1.4'
N N 0.0061 0.0033 'International Tables Vol C Tables 4.2.6.8 and 6.1.1.4'
O O 0.0106 0.0060 'International Tables Vol C Tables 4.2.6.8 and 6.1.1.4'
Si Si 0.0817 0.0704 'International Tables Vol C Tables 4.2.6.8 and 6.1.1.4'
U U -9.6767 9.6646 'International Tables Vol C Tables 4.2.6.8 and 6.1.1.4'

loop_
_geom_angle_atom_site_label_1
_geom_angle_atom_site_label_2
_geom_angle_atom_site_label_3
_geom_angle
N1 C1 C2 120.3(6)
N2 C2 C3 110.0(6)
N2 C2 C1 119.7(5)
C3 C2 C1 130.2(6)
C2 C3 C4 105.9(6)
C5 C4 C3 107.6(6)
N2 C5 C4 108.8(6)
N2 C5 C6 122.3(6)
C4 C5 C6 128.7(6)
C9 C6 C5 110.3(5)
C9 C6 C7 111.1(5)
C5 C6 C7 109.6(6)
C9 C6 C8 109.0(5)
C5 C6 C8 108.9(5)
C7 C6 C8 107.9(6)
N3 C9 C10 110.3(5)
N3 C9 C6 121.0(5)
C10 C9 C6 128.5(5)
C11 C10 C9 107.5(5)
C12 C11 C10 106.2(6)
C11 C12 N3 109.7(5)
C11 C12 C13 131.0(6)
N3 C12 C13 119.2(5)
N4 C13 C12 120.6(5)
C15 C14 C21 118.8(5)
C15 C14 N4 120.8(5)
C21 C14 N4 120.5(5)
C16 C15 C14 122.9(6)
C15 C16 C18 118.5(5)
C15 C16 C17 119.7(6)
C18 C16 C17 121.8(5)
C16 C18 C20 118.7(5)
C16 C18 C19 120.8(5)
C20 C18 C19 120.4(6)
C18 C20 C21 123.0(6)
C20 C21 C14 118.2(5)
C20 C21 N8 120.3(5)
C14 C21 N8 121.4(5)
N8 C22 C23 120.2(6)
N7 C23 C24 110.3(6)
N7 C23 C22 119.9(5)
C24 C23 C22 129.7(6)
C23 C24 C25 106.4(6)
C26 C25 C24 106.6(5)
N7 C26 C25 111.3(6)
N7 C26 C27 119.9(5)
C25 C26 C27 128.7(5)
C29 C27 C26 108.4(5)
C29 C27 C30 108.6(6)
C26 C27 C30 110.6(5)
C29 C27 C28 109.3(6)
C26 C27 C28 109.3(5)
C30 C27 C28 110.7(6)
N6 C30 C31 110.6(6)
N6 C30 C27 121.0(5)
C31 C30 C27 128.3(6)
C30 C31 C32 107.0(6)
C31 C32 C33 106.7(6)
N6 C33 C34 119.7(5)
N6 C33 C32 109.2(5)
C34 C33 C32 131.0(6)
N5 C34 C33 120.2(6)
C42 C35 C36 117.7(5)
C42 C35 N5 121.4(5)
C36 C35 N5 120.9(5)
C37 C36 C35 122.5(6)
C40 C37 C36 119.2(6)
C40 C37 C38 120.8(6)
C36 C37 C38 119.9(6)
C37 C40 C41 118.5(6)
C37 C40 C39 121.7(6)
C41 C40 C39 119.8(6)
C40 C41 C42 122.2(6)
C35 C42 C41 119.8(6)
C35 C42 N1 120.1(5)
C41 C42 N1 120.0(5)
C51A C50A C55A 120.0
C51A C50A C49A 119.4(18)
C55A C50A C49A 120.5(18)
C52A C51A C50A 120.0
C51A C52A C53A 120.0
C54A C53A C52A 120.0
C53A C54A C55A 120.0
C54A C55A C50A 120.0
C51B C50B C55B 120.0
C51B C50B C49B 120(2)
C55B C50B C49B 120(2)
C52B C51B C50B 120.0
C53B C52B C51B 120.0
C52B C53B C54B 120.0
C53B C54B C55B 120.0
C54B C55B C50B 120.0
C65 C64 C69 120.0
C65 C64 C63 121.8(10)
C69 C64 C63 118.2(10)
C64 C65 C66 120.0
C67 C66 C65 120.0
C66 C67 C68 120.0
C69 C68 C67 120.0
C68 C69 C64 120.0
C1 N1 C42 117.5(5)
C1 N1 U1 114.2(4)
C42 N1 U1 123.9(4)
C5 N2 C2 107.6(5)
C5 N2 U1 136.8(4)
C2 N2 U1 114.1(4)
C9 N3 C12 106.3(5)
C9 N3 U1 137.1(4)
C12 N3 U1 111.5(4)
C13 N4 C14 117.7(5)
C13 N4 U1 111.7(4)
C14 N4 U1 124.2(4)
C34 N5 C35 117.7(5)
C34 N5 U2 113.3(4)
C35 N5 U2 124.5(4)
C30 N6 C33 106.6(5)
C30 N6 U2 137.1(4)
C33 N6 U2 113.2(4)
C26 N7 C23 105.4(5)
C26 N7 U2 138.6(4)
C23 N7 U2 112.7(4)
C22 N8 C21 117.3(5)
C22 N8 U2 112.5(4)
C21 N8 U2 124.1(4)
Si1 O1 U1 157.7(3)
U2 O2 U1 106.62(17)
U2 O3 U1 106.34(16)
Si2 O4 U2 155.1(3)
O1 Si1 C45 108.3(3)
O1 Si1 C43 107.0(3)
C45 Si1 C43 111.2(4)
O1 Si1 C44 107.2(3)
C45 Si1 C44 110.3(4)
C43 Si1 C44 112.6(5)
O4 Si2 C48 107.4(3)
O4 Si2 C46 110.1(3)
C48 Si2 C46 111.1(4)
O4 Si2 C47 106.4(3)
C48 Si2 C47 111.9(4)
C46 Si2 C47 109.8(3)
O1 U1 O3 100.48(16)
O1 U1 O2 173.43(16)
O3 U1 O2 73.34(15)
O1 U1 N3 89.04(17)
O3 U1 N3 143.26(15)
O2 U1 N3 97.26(16)
O1 U1 N2 90.04(16)
O3 U1 N2 143.48(16)
O2 U1 N2 93.76(15)
N3 U1 N2 70.89(17)
O1 U1 N1 84.48(16)
O3 U1 N1 78.38(15)
O2 U1 N1 91.99(16)
N3 U1 N1 138.19(16)
N2 U1 N1 67.87(17)
O1 U1 N4 85.60(16)
O3 U1 N4 77.44(15)
O2 U1 N4 95.02(15)
N3 U1 N4 67.93(16)
N2 U1 N4 138.64(16)
N1 U1 N4 151.66(16)
O1 U1 U2 137.24(12)
O3 U1 U2 36.79(10)
O2 U1 U2 36.55(11)
N3 U1 U2 125.07(12)
N2 U1 U2 122.89(11)
N1 U1 U2 84.30(11)
N4 U1 U2 85.15(11)
O4 U2 O2 174.85(15)
O4 U2 O3 101.15(16)
O2 U2 O3 73.70(15)
O4 U2 N7 88.89(16)
O2 U2 N7 95.24(16)
O3 U2 N7 144.26(15)
O4 U2 N6 88.07(16)
O2 U2 N6 96.18(16)
O3 U2 N6 142.60(15)
N7 U2 N6 71.06(17)
O4 U2 N8 85.76(16)
O2 U2 N8 92.86(16)
O3 U2 N8 77.95(15)
N7 U2 N8 68.61(16)
N6 U2 N8 139.27(16)
O4 U2 N5 85.41(16)
O2 U2 N5 93.50(15)
O3 U2 N5 77.10(15)
N7 U2 N5 138.32(16)
N6 U2 N5 67.52(16)
N8 U2 N5 151.33(16)
O4 U2 U1 138.01(11)
O2 U2 U1 36.83(10)
O3 U2 U1 36.86(10)
N7 U2 U1 124.16(11)
N6 U2 U1 124.48(12)
N8 U2 U1 84.06(11)
N5 U2 U1 84.43(11)
C101 C100 C104 120.0
C103 C101 C100 120.0
C103 C101 C99 126.6(13)
C100 C101 C99 113.3(13)
C101 C103 C105 120.0
C102 C105 C103 120.0
C105 C102 C104 120.0
C102 C104 C100 120.0
C201 C204 C202 120.0
C204 C201 C205 120.0
C200 C205 C201 120.0
C205 C200 C203 120.0
C205 C200 C206 126.5(17)
C203 C200 C206 113.0(17)
C200 C203 C202 120.0
C203 C202 C204 120.0

loop_
_geom_bond_atom_site_label_1
_geom_bond_atom_site_label_2
_geom_bond_distance
C1 N1 1.308(7)
C1 C2 1.413(8)
C2 N2 1.372(8)
C2 C3 1.398(9)
C3 C4 1.404(10)
C4 C5 1.401(9)
C5 N2 1.369(8)
C5 C6 1.509(9)
C6 C9 1.503(9)
C6 C7 1.536(9)
C6 C8 1.558(9)
C9 N3 1.349(7)
C9 C10 1.395(9)
C10 C11 1.394(9)
C11 C12 1.393(8)
C12 N3 1.401(7)
C12 C13 1.408(9)
C13 N4 1.303(8)
C14 C15 1.390(8)
C14 C21 1.411(8)
C14 N4 1.435(7)
C15 C16 1.397(8)
C16 C18 1.404(9)
C16 C17 1.510(8)
C18 C20 1.394(8)
C18 C19 1.506(8)
C20 C21 1.394(8)
C21 N8 1.438(7)
C22 N8 1.324(7)
C22 C23 1.412(8)
C23 N7 1.387(8)
C23 C24 1.397(8)
C24 C25 1.385(10)
C25 C26 1.396(9)
C26 N7 1.353(7)
C26 C27 1.538(9)
C27 C29 1.535(9)
C27 C30 1.517(9)
C27 C28 1.536(8)
C30 N6 1.356(7)
C30 C31 1.398(9)
C31 C32 1.388(10)
C32 C33 1.408(8)
C33 N6 1.391(8)
C33 C34 1.401(8)
C34 N5 1.316(8)
C35 C42 1.397(8)
C35 C36 1.402(9)
C35 N5 1.427(7)
C36 C37 1.399(9)
C37 C40 1.401(10)
C37 C38 1.507(9)
C39 C40 1.507(9)
C40 C41 1.390(9)
C41 C42 1.403(8)
C42 N1 1.445(8)
C43 Si1 1.852(8)
C44 Si1 1.859(8)
C45 Si1 1.847(7)
C46 Si2 1.860(7)
C47 Si2 1.865(8)
C48 Si2 1.859(8)
C49A C50A 1.529(17)
C50A C51A 1.3900
C50A C55A 1.3900
C51A C52A 1.3900
C52A C53A 1.3900
C53A C54A 1.3900
C54A C55A 1.3900
C49B C50B 1.517(15)
C50B C51B 1.3900
C50B C55B 1.3900
C51B C52B 1.3900
C52B C53B 1.3900
C53B C54B 1.3900
C54B C55B 1.3900
C63 C64 1.447(13)
C64 C65 1.3900
C64 C69 1.3900
C65 C66 1.3900
C66 C67 1.3900
C67 C68 1.3900
C68 C69 1.3900
N1 U1 2.490(5)
N2 U1 2.444(5)
N3 U1 2.425(5)
N4 U1 2.507(5)
N5 U2 2.514(5)
N6 U2 2.440(5)
N7 U2 2.421(5)
N8 U2 2.494(5)
O1 Si1 1.666(4)
O1 U1 2.034(4)
O2 U2 2.085(4)
O2 U1 2.099(4)
O3 U2 2.094(4)
O3 U1 2.098(4)
O4 Si2 1.665(4)
O4 U2 2.040(4)
U1 U2 3.3557(5)
C99 C101 1.566(16)
C100 C101 1.3900
C100 C104 1.3900
C101 C103 1.3900
C103 C105 1.3900
C105 C102 1.3900
C102 C104 1.3900
C204 C201 1.3900
C204 C202 1.3900
C201 C205 1.3900
C205 C200 1.3900
C200 C203 1.3900
C200 C206 1.54(3)
C203 C202 1.3900

loop_
_geom_torsion_atom_site_label_1
_geom_torsion_atom_site_label_2
_geom_torsion_atom_site_label_3
_geom_torsion_atom_site_label_4
_geom_torsion
N1 C1 C2 N2 2.8(9)
N1 C1 C2 C3 -174.0(6)
N2 C2 C3 C4 0.2(7)
C1 C2 C3 C4 177.2(6)
C2 C3 C4 C5 0.7(7)
C3 C4 C5 N2 -1.3(7)
C3 C4 C5 C6 -177.2(6)
N2 C5 C6 C9 48.0(8)
C4 C5 C6 C9 -136.7(7)
N2 C5 C6 C7 170.5(6)
C4 C5 C6 C7 -14.1(9)
N2 C5 C6 C8 -71.7(7)
C4 C5 C6 C8 103.7(7)
C5 C6 C9 N3 -55.0(8)
C7 C6 C9 N3 -176.7(6)
C8 C6 C9 N3 64.5(7)
C5 C6 C9 C10 130.5(7)
C7 C6 C9 C10 8.8(9)
C8 C6 C9 C10 -110.0(7)
N3 C9 C10 C11 1.0(7)
C6 C9 C10 C11 176.0(6)
C9 C10 C11 C12 -1.0(7)
C10 C11 C12 N3 0.7(7)
C10 C11 C12 C13 -175.6(6)
C11 C12 C13 N4 176.7(6)
N3 C12 C13 N4 0.7(9)
C21 C14 C15 C16 0.8(9)
N4 C14 C15 C16 -178.8(5)
C14 C15 C16 C18 -1.4(9)
C14 C15 C16 C17 177.9(6)
C15 C16 C18 C20 1.5(9)
C17 C16 C18 C20 -177.7(6)
C15 C16 C18 C19 178.6(6)
C17 C16 C18 C19 -0.7(9)
C16 C18 C20 C21 -1.1(9)
C19 C18 C20 C21 -178.1(6)
C18 C20 C21 C14 0.4(9)
C18 C20 C21 N8 176.7(6)
C15 C14 C21 C20 -0.2(8)
N4 C14 C21 C20 179.4(5)
C15 C14 C21 N8 -176.5(5)
N4 C14 C21 N8 3.1(8)
N8 C22 C23 N7 -0.9(9)
N8 C22 C23 C24 -177.2(6)
N7 C23 C24 C25 -0.4(8)
C22 C23 C24 C25 176.1(6)
C23 C24 C25 C26 0.7(8)
C24 C25 C26 N7 -0.7(8)
C24 C25 C26 C27 -177.6(6)
N7 C26 C27 C29 -67.1(7)
C25 C26 C27 C29 109.6(7)
N7 C26 C27 C30 51.8(7)
C25 C26 C27 C30 -131.6(7)
N7 C26 C27 C28 173.9(6)
C25 C26 C27 C28 -9.4(9)
C29 C27 C30 N6 66.3(7)
C26 C27 C30 N6 -52.5(8)
C28 C27 C30 N6 -173.8(6)
C29 C27 C30 C31 -108.9(7)
C26 C27 C30 C31 132.3(7)
C28 C27 C30 C31 11.0(9)
N6 C30 C31 C32 0.0(8)
C27 C30 C31 C32 175.7(6)
C30 C31 C32 C33 0.0(8)
C31 C32 C33 N6 0.0(8)
C31 C32 C33 C34 -175.9(7)
N6 C33 C34 N5 1.3(9)
C32 C33 C34 N5 176.9(7)
C42 C35 C36 C37 2.4(9)
N5 C35 C36 C37 -178.4(6)
C35 C36 C37 C40 -2.0(10)
C35 C36 C37 C38 177.1(6)
C36 C37 C40 C41 0.7(10)
C38 C37 C40 C41 -178.4(6)
C36 C37 C40 C39 177.4(6)
C38 C37 C40 C39 -1.7(10)
C37 C40 C41 C42 0.2(10)
C39 C40 C41 C42 -176.6(6)
C36 C35 C42 C41 -1.5(8)
N5 C35 C42 C41 179.3(5)
C36 C35 C42 N1 -178.4(5)
N5 C35 C42 N1 2.4(8)
C40 C41 C42 C35 0.2(9)
C40 C41 C42 N1 177.2(6)
C55A C50A C51A C52A 0.0
C49A C50A C51A C52A -178(2)
C50A C51A C52A C53A 0.0
C51A C52A C53A C54A 0.0
C52A C53A C54A C55A 0.0
C53A C54A C55A C50A 0.0
C51A C50A C55A C54A 0.0
C49A C50A C55A C54A 178(2)
C55B C50B C51B C52B 0.0
C49B C50B C51B C52B -180(2)
C50B C51B C52B C53B 0.0
C51B C52B C53B C54B 0.0
C52B C53B C54B C55B 0.0
C53B C54B C55B C50B 0.0
C51B C50B C55B C54B 0.0
C49B C50B C55B C54B 180(2)
C69 C64 C65 C66 0.0
C63 C64 C65 C66 -179.4(10)
C64 C65 C66 C67 0.0
C65 C66 C67 C68 0.0
C66 C67 C68 C69 0.0
C67 C68 C69 C64 0.0
C65 C64 C69 C68 0.0
C63 C64 C69 C68 179.5(10)
C2 C1 N1 C42 -174.2(5)
C2 C1 N1 U1 -16.8(7)
C35 C42 N1 C1 -130.7(6)
C41 C42 N1 C1 52.4(8)
C35 C42 N1 U1 74.4(6)
C41 C42 N1 U1 -102.5(6)
C4 C5 N2 C2 1.5(7)
C6 C5 N2 C2 177.6(5)
C4 C5 N2 U1 166.1(4)
C6 C5 N2 U1 -17.7(9)
C3 C2 N2 C5 -1.0(7)
C1 C2 N2 C5 -178.4(5)
C3 C2 N2 U1 -169.6(4)
C1 C2 N2 U1 13.1(7)
C10 C9 N3 C12 -0.6(7)
C6 C9 N3 C12 -176.0(5)
C10 C9 N3 U1 -151.8(5)
C6 C9 N3 U1 32.8(9)
C11 C12 N3 C9 -0.1(7)
C13 C12 N3 C9 176.7(5)
C11 C12 N3 U1 159.3(4)
C13 C12 N3 U1 -23.9(7)
C12 C13 N4 C14 175.3(5)
C12 C13 N4 U1 22.1(7)
C15 C14 N4 C13 -44.4(8)
C21 C14 N4 C13 136.0(6)
C15 C14 N4 U1 105.2(5)
C21 C14 N4 U1 -74.4(6)
C33 C34 N5 C35 175.1(5)
C33 C34 N5 U2 17.6(7)
C42 C35 N5 C34 130.8(6)
C36 C35 N5 C34 -48.5(8)
C42 C35 N5 U2 -74.6(6)
C36 C35 N5 U2 106.2(5)
C31 C30 N6 C33 0.0(7)
C27 C30 N6 C33 -176.0(5)
C31 C30 N6 U2 -157.4(5)
C27 C30 N6 U2 26.6(9)
C34 C33 N6 C30 176.4(6)
C32 C33 N6 C30 0.0(7)
C34 C33 N6 U2 -20.1(7)
C32 C33 N6 U2 163.4(4)
C25 C26 N7 C23 0.5(7)
C27 C26 N7 C23 177.6(5)
C25 C26 N7 U2 156.9(5)
C27 C26 N7 U2 -25.9(9)
C24 C23 N7 C26 0.0(7)
C22 C23 N7 C26 -176.9(5)
C24 C23 N7 U2 -163.4(4)
C22 C23 N7 U2 19.7(7)
C23 C22 N8 C21 -171.6(5)
C23 C22 N8 U2 -17.8(7)
C20 C21 N8 C22 47.9(8)
C14 C21 N8 C22 -135.9(6)
C20 C21 N8 U2 -102.6(6)
C14 C21 N8 U2 73.6(6)
U1 O1 Si1 C45 -137.2(7)
U1 O1 Si1 C43 -17.2(8)
U1 O1 Si1 C44 103.8(7)
U2 O4 Si2 C48 -122.1(7)
U2 O4 Si2 C46 -1.0(7)
U2 O4 Si2 C47 117.8(6)
Si1 O1 U1 O3 -173.7(7)
Si1 O1 U1 O2 166.9(10)
Si1 O1 U1 N3 -29.4(7)
Si1 O1 U1 N2 41.5(7)
Si1 O1 U1 N1 109.2(7)
Si1 O1 U1 N4 -97.4(7)
Si1 O1 U1 U2 -175.3(6)
U2 O3 U1 O1 -178.14(16)
U2 O3 U1 O2 -0.41(15)
U2 O3 U1 N3 79.2(3)
U2 O3 U1 N2 -73.6(3)
U2 O3 U1 N1 -96.07(18)
U2 O3 U1 N4 98.81(18)
U2 O2 U1 O1 20.3(15)
U2 O2 U1 O3 0.42(15)
U2 O2 U1 N3 -143.21(18)
U2 O2 U1 N2 145.60(19)
U2 O2 U1 N1 77.66(19)
U2 O2 U1 N4 -74.86(19)
C9 N3 U1 O1 88.5(6)
C12 N3 U1 O1 -61.8(4)
C9 N3 U1 O3 -165.2(5)
C12 N3 U1 O3 44.6(5)
C9 N3 U1 O2 -93.4(6)
C12 N3 U1 O2 116.4(4)
C9 N3 U1 N2 -1.9(6)
C12 N3 U1 N2 -152.1(4)
C9 N3 U1 N1 7.8(7)
C12 N3 U1 N1 -142.4(4)
C9 N3 U1 N4 174.1(6)
C12 N3 U1 N4 23.9(4)
C9 N3 U1 U2 -119.2(6)
C12 N3 U1 U2 90.5(4)
C5 N2 U1 O1 -94.7(6)
C2 N2 U1 O1 69.3(4)
C5 N2 U1 O3 157.5(5)
C2 N2 U1 O3 -38.6(5)
C5 N2 U1 O2 90.7(6)
C2 N2 U1 O2 -105.4(4)
C5 N2 U1 N3 -5.7(5)
C2 N2 U1 N3 158.2(4)
C5 N2 U1 N1 -178.7(6)
C2 N2 U1 N1 -14.7(4)
C5 N2 U1 N4 -11.3(7)
C2 N2 U1 N4 152.7(4)
C5 N2 U1 U2 114.3(5)
C2 N2 U1 U2 -81.7(4)
C1 N1 U1 O1 -75.9(4)
C42 N1 U1 O1 79.8(4)
C1 N1 U1 O3 -177.8(4)
C42 N1 U1 O3 -22.1(4)
C1 N1 U1 O2 109.7(4)
C42 N1 U1 O2 -94.6(4)
C1 N1 U1 N3 6.5(5)
C42 N1 U1 N3 162.2(4)
C1 N1 U1 N2 16.4(4)
C42 N1 U1 N2 172.1(5)
C1 N1 U1 N4 -145.9(4)
C42 N1 U1 N4 9.8(6)
C1 N1 U1 U2 145.5(4)
C42 N1 U1 U2 -58.8(4)
C13 N4 U1 O1 66.5(4)
C14 N4 U1 O1 -84.7(4)
C13 N4 U1 O3 168.2(4)
C14 N4 U1 O3 17.1(4)
C13 N4 U1 O2 -120.1(4)
C14 N4 U1 O2 88.8(4)
C13 N4 U1 N3 -24.3(4)
C14 N4 U1 N3 -175.4(5)
C13 N4 U1 N2 -18.6(5)
C14 N4 U1 N2 -169.7(4)
C13 N4 U1 N1 136.2(4)
C14 N4 U1 N1 -14.9(6)
C13 N4 U1 U2 -155.3(4)
C14 N4 U1 U2 53.5(4)
Si2 O4 U2 O2 179(100)
Si2 O4 U2 O3 -178.9(6)
Si2 O4 U2 N7 35.7(6)
Si2 O4 U2 N6 -35.4(6)
Si2 O4 U2 N8 104.3(6)
Si2 O4 U2 N5 -103.0(6)
Si2 O4 U2 U1 -179.4(5)
U1 O2 U2 O4 1.8(19)
U1 O2 U2 O3 -0.42(15)
U1 O2 U2 N7 144.91(18)
U1 O2 U2 N6 -143.63(18)
U1 O2 U2 N8 76.14(18)
U1 O2 U2 N5 -75.88(18)
U1 O3 U2 O4 -179.38(16)
U1 O3 U2 O2 0.42(15)
U1 O3 U2 N7 -75.5(3)
U1 O3 U2 N6 79.0(3)
U1 O3 U2 N8 -96.22(18)
U1 O3 U2 N5 98.02(18)
C26 N7 U2 O4 -89.1(6)
C23 N7 U2 O4 66.2(4)
C26 N7 U2 O2 94.0(6)
C23 N7 U2 O2 -110.7(4)
C26 N7 U2 O3 163.2(5)
C23 N7 U2 O3 -41.5(5)
C26 N7 U2 N6 -0.8(6)
C23 N7 U2 N6 154.5(4)
C26 N7 U2 N8 -175.0(6)
C23 N7 U2 N8 -19.7(4)
C26 N7 U2 N5 -7.3(7)
C23 N7 U2 N5 148.0(4)
C26 N7 U2 U1 118.6(6)
C23 N7 U2 U1 -86.1(4)
C30 N6 U2 O4 90.3(6)
C33 N6 U2 O4 -66.1(4)
C30 N6 U2 O2 -92.6(6)
C33 N6 U2 O2 111.0(4)
C30 N6 U2 O3 -163.8(5)
C33 N6 U2 O3 39.9(5)
C30 N6 U2 N7 0.8(6)
C33 N6 U2 N7 -155.6(4)
C30 N6 U2 N8 9.0(7)
C33 N6 U2 N8 -147.3(4)
C30 N6 U2 N5 176.1(6)
C33 N6 U2 N5 19.8(4)
C30 N6 U2 U1 -118.2(6)
C33 N6 U2 U1 85.5(4)
C22 N8 U2 O4 -70.8(4)
C21 N8 U2 O4 80.9(4)
C22 N8 U2 O2 114.2(4)
C21 N8 U2 O2 -94.1(4)
C22 N8 U2 O3 -173.2(4)
C21 N8 U2 O3 -21.4(4)
C22 N8 U2 N7 19.7(4)
C21 N8 U2 N7 171.4(5)
C22 N8 U2 N6 11.3(5)
C21 N8 U2 N6 163.0(4)
C22 N8 U2 N5 -143.2(4)
C21 N8 U2 N5 8.5(6)
C22 N8 U2 U1 150.0(4)
C21 N8 U2 U1 -58.3(4)
C34 N5 U2 O4 70.2(4)
C35 N5 U2 O4 -85.5(4)
C34 N5 U2 O2 -114.9(4)
C35 N5 U2 O2 89.5(4)
C34 N5 U2 O3 172.7(4)
C35 N5 U2 O3 17.1(4)
C34 N5 U2 N7 -13.0(5)
C35 N5 U2 N7 -168.6(4)
C34 N5 U2 N6 -19.6(4)
C35 N5 U2 N6 -175.3(5)
C34 N5 U2 N8 142.6(4)
C35 N5 U2 N8 -13.0(6)
C34 N5 U2 U1 -150.6(4)
C35 N5 U2 U1 53.7(4)
O1 U1 U2 O4 3.6(2)
O3 U1 U2 O4 0.9(2)
O2 U1 U2 O4 -179.8(3)
N3 U1 U2 O4 -133.2(2)
N2 U1 U2 O4 138.1(2)
N1 U1 U2 O4 79.1(2)
N4 U1 U2 O4 -74.6(2)
O1 U1 U2 O2 -176.6(3)
O3 U1 U2 O2 -179.3(2)
N3 U1 U2 O2 46.5(2)
N2 U1 U2 O2 -42.2(2)
N1 U1 U2 O2 -101.1(2)
N4 U1 U2 O2 105.2(2)
O1 U1 U2 O3 2.7(2)
O2 U1 U2 O3 179.3(2)
N3 U1 U2 O3 -134.1(2)
N2 U1 U2 O3 137.2(2)
N1 U1 U2 O3 78.2(2)
N4 U1 U2 O3 -75.5(2)
O1 U1 U2 N7 139.6(2)
O3 U1 U2 N7 136.9(2)
O2 U1 U2 N7 -43.8(2)
N3 U1 U2 N7 2.8(2)
N2 U1 U2 N7 -85.9(2)
N1 U1 U2 N7 -144.91(18)
N4 U1 U2 N7 61.42(18)
O1 U1 U2 N6 -131.0(2)
O3 U1 U2 N6 -133.7(2)
O2 U1 U2 N6 45.7(2)
N3 U1 U2 N6 92.2(2)
N2 U1 U2 N6 3.5(2)
N1 U1 U2 N6 -55.48(18)
N4 U1 U2 N6 150.86(18)
O1 U1 U2 N8 80.5(2)
O3 U1 U2 N8 77.8(2)
O2 U1 U2 N8 -102.9(2)
N3 U1 U2 N8 -56.31(18)
N2 U1 U2 N8 -145.03(19)
N1 U1 U2 N8 156.00(16)
N4 U1 U2 N8 2.34(15)
O1 U1 U2 N5 -73.2(2)
O3 U1 U2 N5 -75.9(2)
O2 U1 U2 N5 103.5(2)
N3 U1 U2 N5 150.00(18)
N2 U1 U2 N5 61.28(18)
N1 U1 U2 N5 2.31(16)
N4 U1 U2 N5 -151.35(15)
C104 C100 C101 C103 0.0
C104 C100 C101 C99 -177.6(15)
C100 C101 C103 C105 0.0
C99 C101 C103 C105 177.2(17)
C101 C103 C105 C102 0.0
C103 C105 C102 C104 0.0
C105 C102 C104 C100 0.0
C101 C100 C104 C102 0.0
C202 C204 C201 C205 0.0
C204 C201 C205 C200 0.0
C201 C205 C200 C203 0.0
C201 C205 C200 C206 -172(2)
C205 C200 C203 C202 0.0
C206 C200 C203 C202 172.7(18)
C200 C203 C202 C204 0.0
C201 C204 C202 C203 0.0

loop_
_platon_squeeze_void_nr
_platon_squeeze_void_average_x
_platon_squeeze_void_average_y
_platon_squeeze_void_average_z
_platon_squeeze_void_volume
_platon_squeeze_void_count_electrons
1 0.000 0.500 0.500 263.5 0.8
2 0.065 0.564 0.271 13.6 -1.1
3 0.500 1.000 1.000 263.6 2.8
4 0.435 0.064 0.229 13.6 -0.1
5 0.565 0.936 0.771 13.6 -0.2
6 0.935 0.436 0.729 13.6 -1.0
